data_7104533
loop_
_publ_author_name
'Murai, Masahito'
'Miki, Koji'
'Ohe, Kouichi'

_publ_section_title
;
 A new route to 3-acyl-2-aminobenzofurans: palladium-catalysed
 cycloisomerisation of 2-(cyanomethyl)phenyl esters.
;
_journal_issue 23
_journal_name_full 'Chemical communications (Cambridge, England)'
_journal_page_first 3466
_journal_page_last 3468
_journal_paper_doi 10.1039/b904127c
_journal_volume 34
_journal_year 2009
_chemical_formula_moiety 'C16 H10 F3 N O2 '
_chemical_formula_sum 'C16 H10 F3 N O2'
_chemical_formula_weight 305.26
_space_group_IT_number 14
_symmetry_cell_setting monoclinic
_symmetry_Int_Tables_number 14
_symmetry_space_group_name_Hall '-P 2yn'
_symmetry_space_group_name_H-M 'P 1 21/n 1'
_cell_angle_alpha 90.0000
_cell_angle_beta 95.000(3)
_cell_angle_gamma 90.0000
_cell_formula_units_Z 16
_cell_length_a 9.129(6)
_cell_length_b 29.139(19)
_cell_length_c 20.733(14)
_cell_measurement_reflns_used 7720
_cell_measurement_temperature 123.1
_cell_measurement_theta_max 27.5
_cell_measurement_theta_min 3.0
_cell_volume 5494(6)
_computing_cell_refinement CrystalClear
_computing_data_collection CrystalClear
_computing_data_reduction CrystalStructure
_computing_publication_material 'CrystalStructure 3.8'
_computing_structure_refinement CRYSTALS
_computing_structure_solution SIR92
_diffrn_detector_area_resol_mean 7.31
_diffrn_measured_fraction_theta_full 0.761
_diffrn_measured_fraction_theta_max 0.761
_diffrn_measurement_device_type 'Rigaku Saturn'
_diffrn_measurement_method \w
_diffrn_radiation_type 'Mo K\a'
_diffrn_radiation_wavelength 0.71070
_diffrn_reflns_av_R_equivalents 0.059
_diffrn_reflns_limit_h_max 11
_diffrn_reflns_limit_h_min -11
_diffrn_reflns_limit_k_max 36
_diffrn_reflns_limit_k_min -37
_diffrn_reflns_limit_l_max 26
_diffrn_reflns_limit_l_min -21
_diffrn_reflns_number 21191
_diffrn_reflns_theta_full 27.48
_diffrn_reflns_theta_max 27.48
_exptl_absorpt_coefficient_mu 0.125
_exptl_absorpt_correction_T_max 0.975
_exptl_absorpt_correction_T_min 0.772
_exptl_absorpt_correction_type numerical
_exptl_absorpt_process_details
;
Higashi, T. (1999). Program for Absorption Correction.
Rigaku Corporation, Tokyo, Japan.
;
_exptl_crystal_colour yellow
_exptl_crystal_density_diffrn 1.476
_exptl_crystal_density_method 'not measured'
_exptl_crystal_description block
_exptl_crystal_F_000 2496.00
_exptl_crystal_size_max 0.60
_exptl_crystal_size_mid 0.25
_exptl_crystal_size_min 0.20
_refine_diff_density_max 1.39
_refine_diff_density_min -1.44
_refine_ls_extinction_method none
_refine_ls_goodness_of_fit_ref 1.001
_refine_ls_hydrogen_treatment refall
_refine_ls_number_parameters 829
_refine_ls_number_reflns 9597
_refine_ls_R_factor_gt 0.0786
_refine_ls_shift/su_max 0.0000
_refine_ls_structure_factor_coef F
_refine_ls_weighting_details 'w = 1/[0.0014Fo^2^ + 1.0000\s(Fo^2^)]'
_refine_ls_weighting_scheme calc
_refine_ls_wR_factor_ref 0.1390
_reflns_number_gt 2804
_reflns_number_total 9597
_reflns_threshold_expression F^2^>2.0\s(F^2^)
_cod_data_source_file b904127c.txt
_cod_data_source_block '__amidebezofuran8'
_cod_original_formula_sum 'C16 H10 F3 N O2 '
_cod_database_code 7104533

loop_
_symmetry_equiv_pos_site_id
_symmetry_equiv_pos_as_xyz
1 +X,+Y,+Z
2 1/2-X,1/2+Y,1/2-Z
3 -X,-Y,-Z
4 1/2+X,1/2-Y,1/2+Z

loop_
_atom_site_label
_atom_site_type_symbol
_atom_site_fract_x
_atom_site_fract_y
_atom_site_fract_z
_atom_site_U_iso_or_equiv
_atom_site_adp_type
_atom_site_occupancy
_atom_site_symmetry_multiplicity
_atom_site_calc_flag
_atom_site_refinement_flags
_atom_site_disorder_assembly
_atom_site_disorder_group
F(1) F 1.0938(5) 0.46819(16) 0.9687(2) 0.0563(16) Uani 1.00 1 d . . .
F(2) F 1.1299(4) 0.39565(16) 0.9685(2) 0.0488(14) Uani 1.00 1 d . . .
F(3) F 0.9365(5) 0.4231(2) 1.0083(2) 0.0666(18) Uani 1.00 1 d . . .
F(4) F 0.6231(7) 0.4535(3) 0.9798(3) 0.137(3) Uani 1.00 1 d . . .
F(5) F 0.5266(18) 0.3909(2) 0.9946(4) 0.299(6) Uani 1.00 1 d . . .
F(6) F 0.4215(6) 0.4499(2) 1.0128(2) 0.101(2) Uani 1.00 1 d . . .
F(7) F 0.1534(7) 0.29400(17) 0.9330(2) 0.077(2) Uani 1.00 1 d . . .
F(8) F 0.3095(5) 0.28877(17) 1.0163(2) 0.0684(18) Uani 1.00 1 d . . .
F(9) F 0.0937(6) 0.26516(18) 1.0196(2) 0.0706(19) Uani 1.00 1 d . . .
F(10) F 0.8011(8) 0.31973(19) 0.9552(4) 0.137(3) Uani 1.00 1 d . . .
F(11) F 0.5830(7) 0.29967(18) 0.9456(3) 0.103(2) Uani 1.00 1 d . . .
F(12) F 0.6978(10) 0.29327(19) 1.0344(2) 0.133(3) Uani 1.00 1 d . . .
O(1) O 0.5224(5) 0.03900(16) 0.7543(2) 0.0293(14) Uani 1.00 1 d . . .
O(2) O 0.4522(6) 0.06220(17) 0.9473(2) 0.0393(15) Uani 1.00 1 d . . .
O(3) O 0.9931(5) 0.04517(16) 0.7601(2) 0.0329(14) Uani 1.00 1 d . . .
O(4) O 0.9080(6) 0.07860(15) 0.9489(2) 0.0374(15) Uani 1.00 1 d . . .
O(5) O 0.4657(5) 0.33832(15) 0.6060(2) 0.0298(14) Uani 1.00 1 d . . .
O(6) O 0.6832(5) 0.45322(16) 0.6777(2) 0.0352(15) Uani 1.00 1 d . . .
O(7) O 0.0117(5) 0.35005(18) 0.5994(2) 0.0388(16) Uani 1.00 1 d . . .
O(8) O 0.2253(5) 0.46291(16) 0.6793(2) 0.0329(14) Uani 1.00 1 d . . .
O(9) O 1.3040(6) 0.5105(2) 0.4937(3) 0.0596(17) Uiso 1.00 1 d . . .
N(1) N 0.0735(7) 0.4248(2) 0.5772(2) 0.0328(17) Uani 1.00 1 d . . .
N(2) N 0.5223(7) 0.4116(2) 0.5788(2) 0.0380(19) Uani 1.00 1 d . . .
N(3) N 0.6050(6) 0.01428(19) 0.8551(2) 0.0330(17) Uani 1.00 1 d . . .
N(4) N 1.0692(6) 0.02529(19) 0.8657(3) 0.0315(17) Uani 1.00 1 d . . .
C(1) C 0.4236(7) 0.0719(2) 0.7256(3) 0.0260(19) Uani 1.00 1 d . . .
C(2) C 0.3924(8) 0.0771(2) 0.6593(3) 0.034(2) Uani 1.00 1 d . . .
C(3) C 0.2901(8) 0.1104(2) 0.6409(3) 0.039(2) Uani 1.00 1 d . . .
C(4) C 0.2204(8) 0.1366(2) 0.6866(3) 0.037(2) Uani 1.00 1 d . . .
C(5) C 0.2520(8) 0.1301(2) 0.7516(3) 0.032(2) Uani 1.00 1 d . . .
C(6) C 0.3586(7) 0.0971(2) 0.7728(3) 0.0265(19) Uani 1.00 1 d . . .
C(7) C 0.4215(7) 0.0786(2) 0.8352(3) 0.0216(17) Uani 1.00 1 d . . .
C(8) C 0.5156(8) 0.0431(2) 0.8199(3) 0.035(2) Uani 1.00 1 d . . .
C(9) C 0.4072(8) 0.0899(2) 0.9005(3) 0.034(2) Uani 1.00 1 d . . .
C(10) C 0.3430(7) 0.1355(2) 0.9183(3) 0.0253(19) Uani 1.00 1 d . . .
C(11) C 0.2535(8) 0.1382(2) 0.9697(3) 0.039(2) Uani 1.00 1 d . . .
C(12) C 0.2069(9) 0.1816(2) 0.9903(3) 0.036(2) Uani 1.00 1 d . . .
C(13) C 0.2480(7) 0.2210(2) 0.9587(3) 0.032(2) Uani 1.00 1 d . . .
C(14) C 0.3355(7) 0.2183(2) 0.9065(3) 0.0282(19) Uani 1.00 1 d . . .
C(15) C 0.3810(7) 0.1755(2) 0.8865(3) 0.029(2) Uani 1.00 1 d . . .
C(16) C 0.2017(9) 0.2678(3) 0.9809(4) 0.044(2) Uani 1.00 1 d . . .
C(17) C 0.0298(8) 0.3188(2) 0.6527(3) 0.033(2) Uani 1.00 1 d . . .
C(18) C -0.0314(8) 0.2759(2) 0.6522(3) 0.040(2) Uani 1.00 1 d . . .
C(19) C -0.0048(8) 0.2498(2) 0.7088(4) 0.040(2) Uani 1.00 1 d . . .
C(20) C 0.0795(8) 0.2682(2) 0.7619(4) 0.038(2) Uani 1.00 1 d . . .
C(21) C 0.1417(8) 0.3115(2) 0.7606(3) 0.032(2) Uani 1.00 1 d . . .
C(22) C 0.1161(7) 0.3386(2) 0.7041(3) 0.0205(17) Uani 1.00 1 d . . .
C(23) C 0.1503(7) 0.3860(2) 0.6824(3) 0.0231(18) Uani 1.00 1 d . . .
C(24) C 0.0836(8) 0.3895(2) 0.6199(3) 0.031(2) Uani 1.00 1 d . . .
C(25) C 0.2242(7) 0.4262(2) 0.7107(3) 0.0241(18) Uani 1.00 1 d . . .
C(26) C 0.2967(6) 0.4260(2) 0.7788(3) 0.0189(16) Uani 1.00 1 d . . .
C(27) C 0.3804(7) 0.3889(2) 0.8040(3) 0.0273(19) Uani 1.00 1 d . . .
C(28) C 0.4489(8) 0.3907(2) 0.8665(3) 0.038(2) Uani 1.00 1 d . . .
C(29) C 0.4395(8) 0.4295(2) 0.9028(3) 0.039(2) Uani 1.00 1 d . . .
C(30) C 0.3585(9) 0.4665(2) 0.8778(3) 0.042(2) Uani 1.00 1 d . . .
C(31) C 0.2927(8) 0.4654(2) 0.8154(3) 0.034(2) Uani 1.00 1 d . . .
C(32) C 0.5045(14) 0.4303(4) 0.9712(5) 0.081(4) Uani 1.00 1 d . . .
C(33) C 0.8995(7) 0.0789(2) 0.7283(3) 0.0251(18) Uani 1.00 1 d . . .
C(34) C 0.8752(8) 0.0818(2) 0.6621(3) 0.034(2) Uani 1.00 1 d . . .
C(35) C 0.7806(7) 0.1168(2) 0.6378(3) 0.028(2) Uani 1.00 1 d . . .
C(36) C 0.7171(8) 0.1454(2) 0.6808(3) 0.036(2) Uani 1.00 1 d . . .
C(37) C 0.7441(8) 0.1415(2) 0.7486(3) 0.032(2) Uani 1.00 1 d . . .
C(38) C 0.8406(8) 0.1070(2) 0.7732(3) 0.0248(18) Uani 1.00 1 d . . .
C(39) C 0.8973(7) 0.0909(2) 0.8378(3) 0.028(2) Uani 1.00 1 d . . .
C(40) C 0.9885(8) 0.0524(2) 0.8243(3) 0.031(2) Uani 1.00 1 d . . .
C(41) C 0.8769(7) 0.1049(2) 0.9018(3) 0.0268(19) Uani 1.00 1 d . . .
C(42) C 0.8264(7) 0.1519(2) 0.9164(3) 0.0237(18) Uani 1.00 1 d . . .
C(43) C 0.8724(8) 0.1901(2) 0.8827(3) 0.032(2) Uani 1.00 1 d . . .
C(44) C 0.8382(8) 0.2352(2) 0.9027(3) 0.035(2) Uani 1.00 1 d . . .
C(45) C 0.7534(8) 0.2405(2) 0.9544(3) 0.032(2) Uani 1.00 1 d . . .
C(46) C 0.7065(7) 0.2038(2) 0.9868(3) 0.0282(19) Uani 1.00 1 d . . .
C(47) C 0.7409(8) 0.1589(2) 0.9704(3) 0.0276(19) Uani 1.00 1 d . . .
C(48) C 0.7143(10) 0.2868(3) 0.9743(4) 0.044(2) Uani 1.00 1 d . . .
C(49) C 0.4986(8) 0.3083(2) 0.6576(3) 0.030(2) Uani 1.00 1 d . . .
C(50) C 0.4356(8) 0.2649(2) 0.6621(4) 0.041(2) Uani 1.00 1 d . . .
C(51) C 0.4712(9) 0.2407(2) 0.7184(4) 0.043(2) Uani 1.00 1 d . . .
C(52) C 0.5632(8) 0.2605(2) 0.7674(3) 0.033(2) Uani 1.00 1 d . . .
C(53) C 0.6181(8) 0.3045(2) 0.7633(3) 0.031(2) Uani 1.00 1 d . . .
C(54) C 0.5870(7) 0.3291(2) 0.7075(3) 0.0257(19) Uani 1.00 1 d . . .
C(55) C 0.6170(8) 0.3752(2) 0.6842(3) 0.029(2) Uani 1.00 1 d . . .
C(56) C 0.5375(7) 0.3781(2) 0.6218(3) 0.0256(19) Uani 1.00 1 d . . .
C(57) C 0.6884(7) 0.4161(2) 0.7096(3) 0.0207(17) Uani 1.00 1 d . . .
C(58) C 0.7739(7) 0.4169(2) 0.7742(3) 0.0242(18) Uani 1.00 1 d . . .
C(59) C 0.8686(7) 0.3822(2) 0.7961(3) 0.0232(18) Uani 1.00 1 d . . .
C(60) C 0.9532(7) 0.3859(2) 0.8562(3) 0.028(2) Uani 1.00 1 d . . .
C(61) C 0.9360(8) 0.4245(2) 0.8946(3) 0.030(2) Uani 1.00 1 d . . .
C(62) C 0.8452(8) 0.4609(2) 0.8735(3) 0.034(2) Uani 1.00 1 d . . .
C(63) C 0.7650(8) 0.4570(2) 0.8132(3) 0.032(2) Uani 1.00 1 d . . .
C(64) C 1.0253(9) 0.4275(2) 0.9597(3) 0.037(2) Uani 1.00 1 d . . .
H(1) H 0.4420 0.0590 0.6298 0.040 Uiso 1.00 1 c R . .
H(2) H 0.2654 0.1153 0.5960 0.046 Uiso 1.00 1 c R . .
H(3) H 0.1475 0.1583 0.6717 0.044 Uiso 1.00 1 c R . .
H(4) H 0.2077 0.1487 0.7822 0.038 Uiso 1.00 1 c R . .
H(5) H 0.2256 0.1108 0.9905 0.046 Uiso 1.00 1 c R . .
H(6) H 0.1477 0.1835 1.0257 0.044 Uiso 1.00 1 c R . .
H(7) H 0.3612 0.2457 0.8851 0.034 Uiso 1.00 1 c R . .
H(8) H 0.4400 0.1726 0.8512 0.035 Uiso 1.00 1 c R . .
H(9) H -0.0924 0.2648 0.6160 0.048 Uiso 1.00 1 c R . .
H(10) H -0.0413 0.2194 0.7112 0.049 Uiso 1.00 1 c R . .
H(11) H 0.0957 0.2507 0.8005 0.046 Uiso 1.00 1 c R . .
H(12) H 0.2025 0.3231 0.7964 0.038 Uiso 1.00 1 c R . .
H(13) H 0.3925 0.3625 0.7780 0.033 Uiso 1.00 1 c R . .
H(14) H 0.5026 0.3651 0.8844 0.045 Uiso 1.00 1 c R . .
H(15) H 0.3525 0.4932 0.9038 0.051 Uiso 1.00 1 c R . .
H(16) H 0.2394 0.4911 0.7977 0.041 Uiso 1.00 1 c R . .
H(17) H 0.9198 0.0613 0.6340 0.040 Uiso 1.00 1 c R . .
H(18) H 0.7582 0.1206 0.5925 0.034 Uiso 1.00 1 c R . .
H(19) H 0.6544 0.1693 0.6635 0.043 Uiso 1.00 1 c R . .
H(20) H 0.6954 0.1609 0.7767 0.038 Uiso 1.00 1 c R . .
H(21) H 0.9261 0.1847 0.8462 0.038 Uiso 1.00 1 c R . .
H(22) H 0.8736 0.2611 0.8809 0.042 Uiso 1.00 1 c R . .
H(23) H 0.6469 0.2083 1.0216 0.033 Uiso 1.00 1 c R . .
H(24) H 0.7110 0.1333 0.9943 0.033 Uiso 1.00 1 c R . .
H(25) H 0.3749 0.2525 0.6268 0.049 Uiso 1.00 1 c R . .
H(26) H 0.4277 0.2115 0.7241 0.052 Uiso 1.00 1 c R . .
H(27) H 0.5905 0.2423 0.8045 0.039 Uiso 1.00 1 c R . .
H(28) H 0.6783 0.3173 0.7985 0.038 Uiso 1.00 1 c R . .
H(29) H 0.8756 0.3554 0.7706 0.028 Uiso 1.00 1 c R . .
H(30) H 1.0227 0.3630 0.8706 0.034 Uiso 1.00 1 c R . .
H(31) H 0.8386 0.4875 0.8994 0.041 Uiso 1.00 1 c R . .
H(32) H 0.7081 0.4827 0.7976 0.038 Uiso 1.00 1 c R . .

loop_
_atom_site_aniso_label
_atom_site_aniso_U_11
_atom_site_aniso_U_22
_atom_site_aniso_U_33
_atom_site_aniso_U_12
_atom_site_aniso_U_13
_atom_site_aniso_U_23
F(1) 0.052(3) 0.056(3) 0.058(3) 0.000(2) -0.007(2) -0.034(2)
F(2) 0.045(2) 0.054(2) 0.043(2) 0.012(2) -0.023(2) -0.003(2)
F(3) 0.044(3) 0.136(5) 0.021(2) -0.016(3) 0.009(2) -0.000(2)
F(4) 0.055(4) 0.310(12) 0.044(3) -0.076(5) 0.002(3) -0.048(5)
F(5) 0.64(2) 0.077(5) 0.137(8) 0.110(10) -0.243(12) -0.037(5)
F(6) 0.074(4) 0.198(8) 0.029(3) -0.038(4) -0.011(3) 0.006(4)
F(7) 0.143(5) 0.047(3) 0.040(3) 0.045(3) 0.011(3) 0.012(2)
F(8) 0.058(3) 0.060(3) 0.082(4) 0.011(2) -0.023(3) -0.034(3)
F(9) 0.069(3) 0.063(3) 0.086(4) 0.023(3) 0.042(3) -0.007(3)
F(10) 0.149(7) 0.030(3) 0.249(10) -0.016(3) 0.118(6) -0.036(4)
F(11) 0.097(5) 0.043(3) 0.159(7) 0.019(3) -0.050(4) -0.031(3)
F(12) 0.312(11) 0.043(3) 0.040(3) 0.060(5) -0.002(5) -0.000(2)
O(1) 0.039(3) 0.024(2) 0.024(2) -0.001(2) -0.001(2) -0.003(2)
O(2) 0.063(3) 0.030(2) 0.024(2) 0.005(2) -0.002(2) 0.006(2)
O(3) 0.036(3) 0.034(2) 0.029(2) 0.005(2) 0.005(2) 0.002(2)
O(4) 0.068(3) 0.021(2) 0.021(2) 0.006(2) -0.008(2) 0.006(2)
O(5) 0.042(3) 0.025(2) 0.022(2) 0.001(2) 0.001(2) -0.002(2)
O(6) 0.049(3) 0.028(2) 0.029(2) -0.006(2) 0.002(2) 0.001(2)
O(7) 0.048(3) 0.039(3) 0.028(2) -0.006(2) -0.006(2) -0.007(2)
O(8) 0.047(3) 0.031(2) 0.020(2) 0.004(2) -0.004(2) 0.005(2)
N(1) 0.048(4) 0.037(3) 0.014(2) 0.014(3) 0.001(2) 0.004(2)
N(2) 0.055(4) 0.036(3) 0.024(3) 0.004(3) 0.009(3) 0.010(2)
N(3) 0.044(4) 0.024(3) 0.027(3) 0.000(2) -0.015(2) -0.000(2)
N(4) 0.030(3) 0.019(3) 0.044(3) 0.002(2) -0.006(3) 0.004(2)
C(1) 0.031(4) 0.024(3) 0.023(3) -0.010(3) 0.000(3) -0.005(2)
C(2) 0.057(5) 0.025(3) 0.020(3) -0.003(3) -0.001(3) -0.000(3)
C(3) 0.051(5) 0.031(4) 0.032(4) -0.008(3) -0.018(3) 0.012(3)
C(4) 0.030(4) 0.038(4) 0.042(4) -0.003(3) -0.003(3) 0.003(3)
C(5) 0.041(4) 0.030(4) 0.023(3) -0.000(3) -0.002(3) -0.004(3)
C(6) 0.015(3) 0.037(4) 0.025(3) -0.012(3) -0.011(2) -0.010(3)
C(7) 0.027(3) 0.020(3) 0.017(3) -0.007(2) -0.002(2) -0.004(2)
C(8) 0.042(4) 0.039(4) 0.027(4) -0.017(3) 0.011(3) 0.002(3)
C(9) 0.027(4) 0.039(4) 0.033(4) -0.004(3) -0.003(3) -0.000(3)
C(10) 0.018(3) 0.037(4) 0.021(3) -0.006(3) 0.001(2) -0.003(3)
C(11) 0.037(4) 0.046(5) 0.032(4) 0.011(3) -0.002(3) -0.001(3)
C(12) 0.053(5) 0.022(3) 0.035(4) 0.007(3) 0.014(3) 0.000(3)
C(13) 0.026(4) 0.045(4) 0.023(3) 0.013(3) -0.000(3) -0.010(3)
C(14) 0.034(4) 0.021(3) 0.029(3) -0.004(3) -0.001(3) -0.013(3)
C(15) 0.024(3) 0.047(4) 0.017(3) -0.007(3) 0.001(2) -0.005(3)
C(16) 0.038(5) 0.047(5) 0.044(5) 0.012(4) -0.001(4) 0.001(4)
C(17) 0.037(4) 0.028(4) 0.035(4) 0.003(3) 0.006(3) 0.001(3)
C(18) 0.033(4) 0.055(5) 0.030(4) -0.012(4) 0.003(3) -0.017(3)
C(19) 0.043(5) 0.037(4) 0.041(4) -0.007(3) 0.008(4) -0.005(3)
C(20) 0.052(5) 0.021(3) 0.041(4) 0.001(3) 0.016(4) 0.008(3)
C(21) 0.035(4) 0.021(3) 0.039(4) 0.001(3) 0.000(3) -0.004(3)
C(22) 0.025(3) 0.016(3) 0.021(3) -0.002(2) 0.004(2) -0.002(2)
C(23) 0.031(3) 0.024(3) 0.016(3) 0.011(3) 0.012(2) 0.001(2)
C(24) 0.045(4) 0.032(4) 0.016(3) -0.001(3) 0.007(3) -0.010(3)
C(25) 0.026(3) 0.025(3) 0.024(3) 0.003(3) 0.012(3) -0.000(2)
C(26) 0.020(3) 0.019(3) 0.017(3) 0.007(2) -0.004(2) 0.001(2)
C(27) 0.031(4) 0.021(3) 0.030(4) 0.001(3) 0.005(3) -0.005(3)
C(28) 0.031(4) 0.041(4) 0.040(4) 0.017(3) -0.007(3) 0.013(3)
C(29) 0.037(4) 0.046(5) 0.033(4) 0.004(4) -0.008(3) -0.005(3)
C(30) 0.061(5) 0.040(4) 0.026(4) -0.007(4) -0.001(4) -0.001(3)
C(31) 0.051(5) 0.028(4) 0.023(3) 0.003(3) -0.000(3) -0.000(3)
C(32) 0.099(9) 0.087(8) 0.046(6) 0.056(7) -0.049(6) -0.043(6)
C(33) 0.032(4) 0.020(3) 0.022(3) -0.006(3) -0.002(3) 0.000(2)
C(34) 0.031(4) 0.051(4) 0.019(3) -0.005(3) 0.004(3) -0.011(3)
C(35) 0.035(4) 0.039(4) 0.011(3) -0.003(3) 0.002(3) -0.004(2)
C(36) 0.039(4) 0.047(4) 0.021(3) -0.003(3) -0.007(3) 0.008(3)
C(37) 0.035(4) 0.043(4) 0.018(3) -0.005(3) 0.005(3) 0.002(3)
C(38) 0.041(4) 0.020(3) 0.013(3) -0.003(3) 0.002(3) 0.007(2)
C(39) 0.028(4) 0.027(3) 0.030(4) 0.005(3) 0.000(3) -0.004(3)
C(40) 0.040(4) 0.034(4) 0.018(3) -0.008(3) -0.006(3) -0.004(3)
C(41) 0.027(3) 0.035(4) 0.018(3) -0.013(3) -0.006(2) 0.000(2)
C(42) 0.037(4) 0.018(3) 0.014(3) -0.002(3) -0.008(2) 0.001(2)
C(43) 0.037(4) 0.033(4) 0.025(3) -0.009(3) -0.000(3) -0.004(3)
C(44) 0.035(4) 0.048(5) 0.022(3) -0.014(3) -0.008(3) 0.004(3)
C(45) 0.033(4) 0.022(3) 0.040(4) -0.002(3) -0.003(3) -0.000(3)
C(46) 0.022(3) 0.039(4) 0.022(3) 0.000(3) -0.005(2) 0.001(3)
C(47) 0.039(4) 0.015(3) 0.029(3) -0.005(3) 0.002(3) -0.003(2)
C(48) 0.058(6) 0.047(5) 0.028(4) 0.005(4) 0.007(4) 0.005(3)
C(49) 0.030(4) 0.038(4) 0.023(3) -0.010(3) 0.004(3) -0.002(3)
C(50) 0.038(4) 0.036(4) 0.049(5) 0.003(3) 0.001(4) -0.011(3)
C(51) 0.053(5) 0.031(4) 0.046(5) -0.008(4) 0.007(4) 0.004(3)
C(52) 0.038(4) 0.027(4) 0.032(4) 0.012(3) -0.014(3) 0.001(3)
C(53) 0.035(4) 0.038(4) 0.021(3) 0.010(3) 0.001(3) -0.003(3)
C(54) 0.028(4) 0.024(3) 0.027(3) 0.004(3) 0.015(3) -0.010(2)
C(55) 0.041(4) 0.035(4) 0.010(3) -0.005(3) -0.001(3) -0.001(2)
C(56) 0.024(3) 0.025(3) 0.027(3) 0.004(3) -0.003(3) -0.003(2)
C(57) 0.030(3) 0.015(3) 0.017(3) 0.001(2) 0.002(2) 0.012(2)
C(58) 0.029(3) 0.020(3) 0.024(3) -0.010(3) 0.005(3) -0.003(2)
C(59) 0.018(3) 0.029(3) 0.023(3) -0.008(2) 0.004(2) 0.003(2)
C(60) 0.026(3) 0.040(4) 0.018(3) -0.001(3) 0.005(3) -0.005(3)
C(61) 0.034(4) 0.034(4) 0.022(3) -0.009(3) -0.002(3) 0.004(3)
C(62) 0.032(4) 0.037(4) 0.033(4) 0.010(3) 0.005(3) -0.003(3)
C(63) 0.036(4) 0.029(4) 0.031(4) 0.006(3) 0.004(3) 0.008(3)
C(64) 0.038(4) 0.042(4) 0.033(4) -0.005(4) 0.005(3) 0.003(3)

loop_
_atom_type_symbol
_atom_type_description
_atom_type_scat_dispersion_real
_atom_type_scat_dispersion_imag
_atom_type_scat_source
C C 0.003 0.002
;
International Tables for Crystallography
(1992, Vol. C, Tables 4.2.6.8 and 6.1.1.4)
;
H H 0.000 0.000
;
International Tables for Crystallography
(1992, Vol. C, Table 6.1.1.4)
;
F F 0.017 0.010
;
International Tables for Crystallography
(1992, Vol. C, Tables 4.2.6.8 and 6.1.1.4)
;
N N 0.006 0.003
;
International Tables for Crystallography
(1992, Vol. C, Tables 4.2.6.8 and 6.1.1.4)
;
O O 0.011 0.006
;
International Tables for Crystallography
(1992, Vol. C, Tables 4.2.6.8 and 6.1.1.4)
;

loop_
_geom_angle_atom_site_label_1
_geom_angle_atom_site_label_2
_geom_angle_atom_site_label_3
_geom_angle
_geom_angle_publ_flag
_geom_angle_site_symmetry_1
_geom_angle_site_symmetry_2
_geom_angle_site_symmetry_3
C(1) O(1) C(8) 106.1(5) yes . . .
C(33) O(3) C(40) 106.2(5) yes . . .
C(49) O(5) C(56) 106.4(5) yes . . .
C(17) O(7) C(24) 105.9(5) yes . . .
O(1) C(1) C(2) 124.1(6) yes . . .
O(1) C(1) C(6) 110.9(5) yes . . .
C(2) C(1) C(6) 125.0(6) yes . . .
C(1) C(2) C(3) 115.3(6) yes . . .
C(2) C(3) C(4) 122.0(7) yes . . .
C(3) C(4) C(5) 121.2(7) yes . . .
C(4) C(5) C(6) 118.9(6) yes . . .
C(1) C(6) C(5) 117.6(6) yes . . .
C(1) C(6) C(7) 105.4(5) yes . . .
C(5) C(6) C(7) 136.9(6) yes . . .
C(6) C(7) C(8) 105.7(5) yes . . .
C(6) C(7) C(9) 134.2(6) yes . . .
C(8) C(7) C(9) 120.0(6) yes . . .
O(1) C(8) N(3) 114.1(6) yes . . .
O(1) C(8) C(7) 111.8(6) yes . . .
N(3) C(8) C(7) 134.0(6) yes . . .
O(2) C(9) C(7) 121.5(6) yes . . .
O(2) C(9) C(10) 117.8(6) yes . . .
C(7) C(9) C(10) 120.6(6) yes . . .
C(9) C(10) C(11) 119.9(6) yes . . .
C(9) C(10) C(15) 120.1(6) yes . . .
C(11) C(10) C(15) 119.9(6) yes . . .
C(10) C(11) C(12) 119.3(7) yes . . .
C(11) C(12) C(13) 119.8(7) yes . . .
C(12) C(13) C(14) 120.9(7) yes . . .
C(12) C(13) C(16) 120.5(7) yes . . .
C(14) C(13) C(16) 118.6(6) yes . . .
C(13) C(14) C(15) 119.0(6) yes . . .
C(10) C(15) C(14) 121.0(6) yes . . .
F(7) C(16) F(8) 109.9(7) yes . . .
F(7) C(16) F(9) 106.1(7) yes . . .
F(7) C(16) C(13) 112.4(7) yes . . .
F(8) C(16) F(9) 104.3(7) yes . . .
F(8) C(16) C(13) 111.7(6) yes . . .
F(9) C(16) C(13) 111.9(6) yes . . .
O(7) C(17) C(18) 123.7(6) yes . . .
O(7) C(17) C(22) 110.3(5) yes . . .
C(18) C(17) C(22) 126.0(6) yes . . .
C(17) C(18) C(19) 116.6(6) yes . . .
C(18) C(19) C(20) 119.7(7) yes . . .
C(19) C(20) C(21) 122.4(7) yes . . .
C(20) C(21) C(22) 119.0(6) yes . . .
C(17) C(22) C(21) 116.3(6) yes . . .
C(17) C(22) C(23) 105.8(5) yes . . .
C(21) C(22) C(23) 137.9(5) yes . . .
C(22) C(23) C(24) 105.3(5) yes . . .
C(22) C(23) C(25) 136.6(5) yes . . .
C(24) C(23) C(25) 118.1(6) yes . . .
O(7) C(24) N(1) 115.4(5) yes . . .
O(7) C(24) C(23) 112.8(6) yes . . .
N(1) C(24) C(23) 131.8(6) yes . . .
O(8) C(25) C(23) 120.3(5) yes . . .
O(8) C(25) C(26) 117.8(5) yes . . .
C(23) C(25) C(26) 121.9(5) yes . . .
C(25) C(26) C(27) 122.2(5) yes . . .
C(25) C(26) C(31) 119.0(5) yes . . .
C(27) C(26) C(31) 118.5(5) yes . . .
C(26) C(27) C(28) 120.3(6) yes . . .
C(27) C(28) C(29) 120.1(7) yes . . .
C(28) C(29) C(30) 119.8(7) yes . . .
C(28) C(29) C(32) 119.9(8) yes . . .
C(30) C(29) C(32) 120.1(8) yes . . .
C(29) C(30) C(31) 120.5(7) yes . . .
C(26) C(31) C(30) 120.5(6) yes . . .
F(4) C(32) F(5) 109.0(12) yes . . .
F(4) C(32) F(6) 101.9(9) yes . . .
F(4) C(32) C(29) 113.7(9) yes . . .
F(5) C(32) F(6) 103.0(10) yes . . .
F(5) C(32) C(29) 113.1(9) yes . . .
F(6) C(32) C(29) 115.0(9) yes . . .
O(3) C(33) C(34) 122.8(6) yes . . .
O(3) C(33) C(38) 110.4(5) yes . . .
C(34) C(33) C(38) 126.8(6) yes . . .
C(33) C(34) C(35) 116.4(6) yes . . .
C(34) C(35) C(36) 119.1(6) yes . . .
C(35) C(36) C(37) 123.2(6) yes . . .
C(36) C(37) C(38) 118.0(6) yes . . .
C(33) C(38) C(37) 116.5(5) yes . . .
C(33) C(38) C(39) 107.4(5) yes . . .
C(37) C(38) C(39) 136.1(6) yes . . .
C(38) C(39) C(40) 103.6(5) yes . . .
C(38) C(39) C(41) 134.2(6) yes . . .
C(40) C(39) C(41) 122.2(6) yes . . .
O(3) C(40) N(4) 118.5(6) yes . . .
O(3) C(40) C(39) 112.4(5) yes . . .
N(4) C(40) C(39) 129.0(6) yes . . .
O(4) C(41) C(39) 120.9(6) yes . . .
O(4) C(41) C(42) 117.4(5) yes . . .
C(39) C(41) C(42) 121.6(6) yes . . .
C(41) C(42) C(43) 121.4(6) yes . . .
C(41) C(42) C(47) 119.2(5) yes . . .
C(43) C(42) C(47) 119.0(6) yes . . .
C(42) C(43) C(44) 120.5(6) yes . . .
C(43) C(44) C(45) 118.7(6) yes . . .
C(44) C(45) C(46) 121.3(6) yes . . .
C(44) C(45) C(48) 119.2(7) yes . . .
C(46) C(45) C(48) 119.5(7) yes . . .
C(45) C(46) C(47) 122.2(6) yes . . .
C(42) C(47) C(46) 118.2(6) yes . . .
F(10) C(48) F(11) 101.5(7) yes . . .
F(10) C(48) F(12) 108.0(7) yes . . .
F(10) C(48) C(45) 114.5(8) yes . . .
F(11) C(48) F(12) 102.4(8) yes . . .
F(11) C(48) C(45) 111.2(7) yes . . .
F(12) C(48) C(45) 117.4(7) yes . . .
O(5) C(49) C(50) 123.9(6) yes . . .
O(5) C(49) C(54) 111.6(6) yes . . .
C(50) C(49) C(54) 124.1(6) yes . . .
C(49) C(50) C(51) 116.9(7) yes . . .
C(50) C(51) C(52) 119.4(7) yes . . .
C(51) C(52) C(53) 122.8(6) yes . . .
C(52) C(53) C(54) 119.2(6) yes . . .
C(49) C(54) C(53) 117.5(6) yes . . .
C(49) C(54) C(55) 105.5(5) yes . . .
C(53) C(54) C(55) 136.9(6) yes . . .
C(54) C(55) C(56) 105.0(5) yes . . .
C(54) C(55) C(57) 137.1(5) yes . . .
C(56) C(55) C(57) 117.5(6) yes . . .
O(5) C(56) N(2) 116.5(5) yes . . .
O(5) C(56) C(55) 111.4(5) yes . . .
N(2) C(56) C(55) 132.0(6) yes . . .
O(6) C(57) C(55) 121.4(5) yes . . .
O(6) C(57) C(58) 116.7(5) yes . . .
C(55) C(57) C(58) 121.9(5) yes . . .
C(57) C(58) C(59) 123.2(5) yes . . .
C(57) C(58) C(63) 118.0(5) yes . . .
C(59) C(58) C(63) 118.6(6) yes . . .
C(58) C(59) C(60) 120.9(6) yes . . .
C(59) C(60) C(61) 119.0(6) yes . . .
C(60) C(61) C(62) 121.9(6) yes . . .
C(60) C(61) C(64) 118.4(6) yes . . .
C(62) C(61) C(64) 119.6(6) yes . . .
C(61) C(62) C(63) 118.1(6) yes . . .
C(58) C(63) C(62) 121.4(6) yes . . .
F(1) C(64) F(2) 106.0(6) yes . . .
F(1) C(64) F(3) 106.3(6) yes . . .
F(1) C(64) C(61) 112.4(6) yes . . .
F(2) C(64) F(3) 107.5(6) yes . . .
F(2) C(64) C(61) 113.9(6) yes . . .
F(3) C(64) C(61) 110.3(6) yes . . .
C(1) C(2) H(1) 120.5 no . . .
C(3) C(2) H(1) 124.2 no . . .
C(2) C(3) H(2) 118.4 no . . .
C(4) C(3) H(2) 119.6 no . . .
C(3) C(4) H(3) 119.0 no . . .
C(5) C(4) H(3) 119.7 no . . .
C(4) C(5) H(4) 121.0 no . . .
C(6) C(5) H(4) 120.0 no . . .
C(10) C(11) H(5) 119.7 no . . .
C(12) C(11) H(5) 121.0 no . . .
C(11) C(12) H(6) 119.4 no . . .
C(13) C(12) H(6) 120.9 no . . .
C(13) C(14) H(7) 119.6 no . . .
C(15) C(14) H(7) 121.4 no . . .
C(10) C(15) H(8) 118.0 no . . .
C(14) C(15) H(8) 120.9 no . . .
C(17) C(18) H(9) 121.8 no . . .
C(19) C(18) H(9) 121.6 no . . .
C(18) C(19) H(10) 121.0 no . . .
C(20) C(19) H(10) 119.3 no . . .
C(19) C(20) H(11) 119.6 no . . .
C(21) C(20) H(11) 118.1 no . . .
C(20) C(21) H(12) 121.5 no . . .
C(22) C(21) H(12) 119.4 no . . .
C(26) C(27) H(13) 119.9 no . . .
C(28) C(27) H(13) 119.8 no . . .
C(27) C(28) H(14) 120.5 no . . .
C(29) C(28) H(14) 119.4 no . . .
C(29) C(30) H(15) 118.7 no . . .
C(31) C(30) H(15) 120.7 no . . .
C(26) C(31) H(16) 118.7 no . . .
C(30) C(31) H(16) 120.7 no . . .
C(33) C(34) H(17) 122.3 no . . .
C(35) C(34) H(17) 121.4 no . . .
C(34) C(35) H(18) 120.9 no . . .
C(36) C(35) H(18) 120.1 no . . .
C(35) C(36) H(19) 117.9 no . . .
C(37) C(36) H(19) 118.9 no . . .
C(36) C(37) H(20) 121.0 no . . .
C(38) C(37) H(20) 121.0 no . . .
C(42) C(43) H(21) 117.6 no . . .
C(44) C(43) H(21) 121.9 no . . .
C(43) C(44) H(22) 120.2 no . . .
C(45) C(44) H(22) 121.1 no . . .
C(45) C(46) H(23) 119.7 no . . .
C(47) C(46) H(23) 118.1 no . . .
C(42) C(47) H(24) 119.8 no . . .
C(46) C(47) H(24) 122.0 no . . .
C(49) C(50) H(25) 120.5 no . . .
C(51) C(50) H(25) 122.5 no . . .
C(50) C(51) H(26) 119.6 no . . .
C(52) C(51) H(26) 120.9 no . . .
C(51) C(52) H(27) 117.4 no . . .
C(53) C(52) H(27) 119.8 no . . .
C(52) C(53) H(28) 120.4 no . . .
C(54) C(53) H(28) 120.4 no . . .
C(58) C(59) H(29) 119.3 no . . .
C(60) C(59) H(29) 119.8 no . . .
C(59) C(60) H(30) 121.4 no . . .
C(61) C(60) H(30) 119.5 no . . .
C(61) C(62) H(31) 120.7 no . . .
C(63) C(62) H(31) 121.3 no . . .
C(58) C(63) H(32) 120.5 no . . .
C(62) C(63) H(32) 118.0 no . . .

loop_
_geom_bond_atom_site_label_1
_geom_bond_atom_site_label_2
_geom_bond_distance
_geom_bond_publ_flag
_geom_bond_site_symmetry_1
_geom_bond_site_symmetry_2
F(1) C(64) 1.346(9) yes . .
F(2) C(64) 1.332(9) yes . .
F(3) C(64) 1.353(9) yes . .
F(4) C(32) 1.276(14) yes . .
F(5) C(32) 1.253(14) yes . .
F(6) C(32) 1.326(13) yes . .
F(7) C(16) 1.298(10) yes . .
F(8) C(16) 1.324(9) yes . .
F(9) C(16) 1.327(10) yes . .
F(10) C(48) 1.327(11) yes . .
F(11) C(48) 1.344(11) yes . .
F(12) C(48) 1.282(10) yes . .
O(1) C(1) 1.411(8) yes . .
O(1) C(8) 1.372(8) yes . .
O(2) C(9) 1.301(8) yes . .
O(3) C(33) 1.426(8) yes . .
O(3) C(40) 1.351(8) yes . .
O(4) C(41) 1.253(8) yes . .
O(5) C(49) 1.396(8) yes . .
O(5) C(56) 1.357(8) yes . .
O(6) C(57) 1.266(7) yes . .
O(7) C(17) 1.430(9) yes . .
O(7) C(24) 1.372(8) yes . .
O(8) C(25) 1.254(8) yes . .
N(1) C(24) 1.355(9) yes . .
N(2) C(56) 1.322(9) yes . .
N(3) C(8) 1.341(9) yes . .
N(4) C(40) 1.340(9) yes . .
C(1) C(2) 1.389(9) yes . .
C(1) C(6) 1.397(9) yes . .
C(2) C(3) 1.376(10) yes . .
C(3) C(4) 1.412(11) yes . .
C(4) C(5) 1.365(10) yes . .
C(5) C(6) 1.412(9) yes . .
C(6) C(7) 1.472(9) yes . .
C(7) C(8) 1.400(10) yes . .
C(7) C(9) 1.409(10) yes . .
C(9) C(10) 1.513(10) yes . .
C(10) C(11) 1.401(10) yes . .
C(10) C(15) 1.397(10) yes . .
C(11) C(12) 1.414(10) yes . .
C(12) C(13) 1.390(10) yes . .
C(13) C(14) 1.402(10) yes . .
C(13) C(16) 1.512(11) yes . .
C(14) C(15) 1.390(9) yes . .
C(17) C(18) 1.369(10) yes . .
C(17) C(22) 1.393(9) yes . .
C(18) C(19) 1.402(11) yes . .
C(19) C(20) 1.395(11) yes . .
C(20) C(21) 1.384(9) yes . .
C(21) C(22) 1.416(9) yes . .
C(22) C(23) 1.494(8) yes . .
C(23) C(24) 1.385(9) yes . .
C(23) C(25) 1.449(9) yes . .
C(25) C(26) 1.506(8) yes . .
C(26) C(27) 1.400(9) yes . .
C(26) C(31) 1.378(9) yes . .
C(27) C(28) 1.390(10) yes . .
C(28) C(29) 1.363(11) yes . .
C(29) C(30) 1.382(11) yes . .
C(29) C(32) 1.490(13) yes . .
C(30) C(31) 1.378(10) yes . .
C(33) C(34) 1.374(9) yes . .
C(33) C(38) 1.383(9) yes . .
C(34) C(35) 1.401(10) yes . .
C(35) C(36) 1.385(10) yes . .
C(36) C(37) 1.409(9) yes . .
C(37) C(38) 1.404(9) yes . .
C(38) C(39) 1.470(9) yes . .
C(39) C(40) 1.439(10) yes . .
C(39) C(41) 1.417(9) yes . .
C(41) C(42) 1.485(9) yes . .
C(42) C(43) 1.397(9) yes . .
C(42) C(47) 1.435(9) yes . .
C(43) C(44) 1.421(10) yes . .
C(44) C(45) 1.384(11) yes . .
C(45) C(46) 1.351(10) yes . .
C(45) C(48) 1.466(11) yes . .
C(46) C(47) 1.394(9) yes . .
C(49) C(50) 1.395(10) yes . .
C(49) C(54) 1.394(9) yes . .
C(50) C(51) 1.377(11) yes . .
C(51) C(52) 1.386(10) yes . .
C(52) C(53) 1.381(10) yes . .
C(53) C(54) 1.370(9) yes . .
C(54) C(55) 1.461(9) yes . .
C(55) C(56) 1.429(9) yes . .
C(55) C(57) 1.438(9) yes . .
C(57) C(58) 1.490(9) yes . .
C(58) C(59) 1.381(9) yes . .
C(58) C(63) 1.427(9) yes . .
C(59) C(60) 1.411(9) yes . .
C(60) C(61) 1.393(10) yes . .
C(61) C(62) 1.393(10) yes . .
C(61) C(64) 1.518(10) yes . .
C(62) C(63) 1.398(10) yes . .
C(2) H(1) 0.950 no . .
C(3) H(2) 0.950 no . .
C(4) H(3) 0.950 no . .
C(5) H(4) 0.950 no . .
C(11) H(5) 0.950 no . .
C(12) H(6) 0.950 no . .
C(14) H(7) 0.950 no . .
C(15) H(8) 0.950 no . .
C(18) H(9) 0.950 no . .
C(19) H(10) 0.950 no . .
C(20) H(11) 0.950 no . .
C(21) H(12) 0.950 no . .
C(27) H(13) 0.950 no . .
C(28) H(14) 0.950 no . .
C(30) H(15) 0.950 no . .
C(31) H(16) 0.950 no . .
C(34) H(17) 0.950 no . .
C(35) H(18) 0.950 no . .
C(36) H(19) 0.950 no . .
C(37) H(20) 0.950 no . .
C(43) H(21) 0.950 no . .
C(44) H(22) 0.950 no . .
C(46) H(23) 0.950 no . .
C(47) H(24) 0.950 no . .
C(50) H(25) 0.950 no . .
C(51) H(26) 0.950 no . .
C(52) H(27) 0.950 no . .
C(53) H(28) 0.950 no . .
C(59) H(29) 0.950 no . .
C(60) H(30) 0.950 no . .
C(62) H(31) 0.950 no . .
C(63) H(32) 0.950 no . .

loop_
_geom_contact_atom_site_label_1
_geom_contact_atom_site_label_2
_geom_contact_distance
_geom_contact_publ_flag
_geom_contact_site_symmetry_1
_geom_contact_site_symmetry_2
F(1) F(1) 2.906(7) ? . 3_767
F(1) F(3) 3.218(7) ? . 3_767
F(1) F(4) 3.542(9) ? . 3_767
F(1) F(6) 3.097(7) ? . 1_655
F(1) C(30) 3.192(10) ? . 1_655
F(1) C(64) 3.593(9) ? . 3_767
F(2) F(6) 3.162(7) ? . 1_655
F(2) F(7) 3.064(6) ? . 1_655
F(2) C(29) 3.390(9) ? . 1_655
F(2) C(30) 3.583(9) ? . 1_655
F(2) C(32) 3.561(13) ? . 1_655
F(3) F(1) 3.218(7) ? . 3_767
F(3) F(4) 3.005(8) ? . .
F(3) F(10) 3.404(8) ? . .
F(3) C(2) 3.190(8) ? . 4_555
F(3) C(3) 3.307(9) ? . 4_555
F(4) F(1) 3.542(9) ? . 3_767
F(4) F(3) 3.005(8) ? . .
F(4) F(6) 2.850(12) ? . 3_667
F(4) C(61) 3.589(10) ? . .
F(4) C(62) 3.130(10) ? . .
F(5) F(10) 3.407(15) ? . .
F(5) F(11) 2.908(10) ? . .
F(5) F(12) 3.317(12) ? . .
F(5) C(48) 3.527(14) ? . .
F(6) F(1) 3.097(7) ? . 1_455
F(6) F(2) 3.162(7) ? . 1_455
F(6) F(4) 2.850(12) ? . 3_667
F(6) F(6) 3.317(10) ? . 3_667
F(6) C(32) 3.567(14) ? . 3_667
F(6) C(34) 3.292(9) ? . 4_455
F(6) C(35) 3.567(9) ? . 4_455
F(7) F(2) 3.064(6) ? . 1_455
F(7) F(10) 3.373(10) ? . 1_455
F(7) C(44) 3.361(9) ? . 1_455
F(7) C(60) 3.542(8) ? . 1_455
F(8) F(11) 3.020(9) ? . .
F(8) F(12) 3.535(11) ? . .
F(8) C(18) 3.589(9) ? . 4_555
F(9) F(10) 3.290(9) ? . 1_455
F(9) C(44) 3.331(8) ? . 1_455
F(9) C(45) 3.356(9) ? . 1_455
F(9) C(48) 3.565(10) ? . 1_455
F(9) C(50) 3.510(10) ? . 4_455
F(10) F(3) 3.404(8) ? . .
F(10) F(5) 3.407(15) ? . .
F(10) F(7) 3.373(10) ? . 1_655
F(10) F(9) 3.290(9) ? . 1_655
F(10) C(60) 3.217(10) ? . .
F(10) C(61) 3.561(9) ? . .
F(11) F(5) 2.908(10) ? . .
F(11) F(8) 3.020(9) ? . .
F(11) C(14) 3.325(9) ? . .
F(11) C(28) 3.298(9) ? . .
F(12) F(5) 3.317(12) ? . .
F(12) F(8) 3.535(11) ? . .
O(1) O(8) 3.531(6) ? . 2_546
O(1) C(38) 3.510(8) ? . .
O(1) C(63) 3.450(9) ? . 2_646
O(2) O(9) 3.120(8) ? . 2_646
O(2) N(1) 2.846(7) ? . 4_555
O(3) O(6) 3.434(6) ? . 2_646
O(3) C(5) 3.438(8) ? . 1_655
O(3) C(31) 3.495(9) ? . 2_646
O(4) O(9) 3.423(7) ? . 2_746
O(4) O(9) 2.943(7) ? . 4_455
O(4) N(2) 2.817(7) ? . 4_555
O(4) C(11) 3.593(9) ? . 1_655
O(5) C(12) 3.443(9) ? . 4_554
O(5) C(46) 3.492(8) ? . 4_454
O(5) C(47) 3.333(8) ? . 4_454
O(6) O(3) 3.434(6) ? . 2_656
O(6) N(3) 2.756(7) ? . 2_656
O(6) N(4) 3.189(7) ? . 2_656
O(6) C(40) 3.286(8) ? . 2_656
O(7) C(11) 3.435(8) ? . 4_454
O(7) C(12) 3.552(9) ? . 4_454
O(7) C(46) 3.436(8) ? . 4_454
O(7) C(47) 3.546(9) ? . 4_454
O(8) O(1) 3.531(6) ? . 2_556
O(8) N(3) 3.386(7) ? . 2_556
O(8) N(4) 2.828(7) ? . 2_656
O(8) C(8) 3.209(9) ? . 2_556
O(9) O(2) 3.120(8) ? . 2_656
O(9) O(4) 3.423(7) ? . 2_756
O(9) O(4) 2.943(7) ? . 4_554
O(9) N(2) 3.216(8) ? . 3_766
O(9) N(3) 3.342(8) ? . 4_554
O(9) N(4) 3.071(8) ? . 2_756
N(1) O(2) 2.846(7) ? . 4_454
N(1) N(3) 3.439(8) ? . 2_556
N(2) O(4) 2.817(7) ? . 4_454
N(2) O(9) 3.216(8) ? . 3_766
N(2) C(11) 3.534(10) ? . 4_554
N(3) O(6) 2.756(7) ? . 2_646
N(3) O(8) 3.386(7) ? . 2_546
N(3) O(9) 3.342(8) ? . 4_455
N(3) N(1) 3.439(8) ? . 2_546
N(3) C(39) 3.522(9) ? . .
N(4) O(6) 3.189(7) ? . 2_646
N(4) O(8) 2.828(7) ? . 2_646
N(4) O(9) 3.071(8) ? . 2_746
C(1) C(37) 3.558(10) ? . .
C(2) F(3) 3.190(8) ? . 4_454
C(2) C(36) 3.566(10) ? . .
C(3) F(3) 3.307(9) ? . 4_454
C(4) C(33) 3.549(10) ? . 1_455
C(4) C(34) 3.529(10) ? . 1_455
C(5) O(3) 3.438(8) ? . 1_455
C(5) C(33) 3.542(10) ? . 1_455
C(8) O(8) 3.209(9) ? . 2_546
C(11) O(4) 3.593(9) ? . 1_455
C(11) O(7) 3.435(8) ? . 4_555
C(11) N(2) 3.534(10) ? . 4_455
C(12) O(5) 3.443(9) ? . 4_455
C(12) O(7) 3.552(9) ? . 4_555
C(14) F(11) 3.325(9) ? . .
C(15) C(46) 3.571(9) ? . .
C(18) F(8) 3.589(9) ? . 4_454
C(21) C(59) 3.365(9) ? . 1_455
C(21) C(60) 3.491(10) ? . 1_455
C(22) C(59) 3.334(9) ? . 1_455
C(27) C(53) 3.434(10) ? . .
C(27) C(54) 3.355(10) ? . .
C(27) C(55) 3.455(10) ? . .
C(28) F(11) 3.298(9) ? . .
C(29) F(2) 3.390(9) ? . 1_455
C(30) F(1) 3.192(10) ? . 1_455
C(30) F(2) 3.583(9) ? . 1_455
C(31) O(3) 3.495(9) ? . 2_656
C(32) F(2) 3.561(13) ? . 1_455
C(32) F(6) 3.567(14) ? . 3_667
C(33) C(4) 3.549(10) ? . 1_655
C(33) C(5) 3.542(10) ? . 1_655
C(34) F(6) 3.292(9) ? . 4_554
C(34) C(4) 3.529(10) ? . 1_655
C(35) F(6) 3.567(9) ? . 4_554
C(36) C(2) 3.566(10) ? . .
C(37) C(1) 3.558(10) ? . .
C(38) O(1) 3.510(8) ? . .
C(39) N(3) 3.522(9) ? . .
C(40) O(6) 3.286(8) ? . 2_646
C(44) F(7) 3.361(9) ? . 1_655
C(44) F(9) 3.331(8) ? . 1_655
C(45) F(9) 3.356(9) ? . 1_655
C(46) O(5) 3.492(8) ? . 4_555
C(46) O(7) 3.436(8) ? . 4_555
C(46) C(15) 3.571(9) ? . .
C(47) O(5) 3.333(8) ? . 4_555
C(47) O(7) 3.546(9) ? . 4_555
C(48) F(5) 3.527(14) ? . .
C(48) F(9) 3.565(10) ? . 1_655
C(50) F(9) 3.510(10) ? . 4_554
C(53) C(27) 3.434(10) ? . .
C(54) C(27) 3.355(10) ? . .
C(55) C(27) 3.455(10) ? . .
C(59) C(21) 3.365(9) ? . 1_655
C(59) C(22) 3.334(9) ? . 1_655
C(60) F(7) 3.542(8) ? . 1_655
C(60) F(10) 3.217(10) ? . .
C(60) C(21) 3.491(10) ? . 1_655
C(61) F(4) 3.589(10) ? . .
C(61) F(10) 3.561(9) ? . .
C(62) F(4) 3.130(10) ? . .
C(63) O(1) 3.450(9) ? . 2_656
C(64) F(1) 3.593(9) ? . 3_767
F(1) H(1) 3.342 ? . 2_656
F(1) H(15) 2.910 ? . 1_655
F(1) H(31) 3.038 ? . 3_767
F(2) H(18) 2.771 ? . 4_555
F(3) H(1) 2.569 ? . 4_555
F(3) H(2) 2.738 ? . 4_555
F(3) H(18) 3.521 ? . 4_555
F(4) H(2) 3.313 ? . 4_555
F(4) H(15) 2.863 ? . 3_667
F(4) H(31) 2.863 ? . .
F(5) H(2) 2.900 ? . 4_555
F(5) H(17) 3.425 ? . 4_455
F(5) H(18) 3.333 ? . 4_455
F(6) H(15) 3.063 ? . 3_667
F(6) H(17) 2.535 ? . 4_455
F(6) H(18) 3.097 ? . 4_455
F(7) H(11) 3.026 ? . .
F(7) H(12) 3.026 ? . .
F(7) H(22) 2.852 ? . 1_455
F(7) H(30) 2.623 ? . 1_455
F(8) H(9) 2.682 ? . 4_555
F(8) H(18) 3.133 ? . 4_455
F(9) H(9) 3.460 ? . 4_555
F(9) H(19) 3.545 ? . 4_455
F(9) H(22) 3.364 ? . 1_455
F(9) H(25) 3.157 ? . 4_455
F(10) H(2) 3.518 ? . 4_555
F(10) H(14) 3.261 ? . .
F(10) H(28) 3.343 ? . .
F(10) H(30) 3.062 ? . .
F(11) H(7) 2.776 ? . .
F(11) H(14) 2.372 ? . .
F(11) H(27) 3.375 ? . .
F(11) H(28) 3.284 ? . .
F(12) H(2) 2.994 ? . 4_555
F(12) H(3) 3.244 ? . 4_555
F(12) H(25) 2.743 ? . 4_555
O(1) H(16) 2.893 ? . 2_546
O(1) H(32) 3.220 ? . 2_646
O(2) H(24) 3.227 ? . .
O(3) H(16) 3.224 ? . 2_646
O(3) H(32) 2.782 ? . 2_646
O(4) H(5) 3.097 ? . 1_655
O(5) H(6) 2.533 ? . 4_554
O(5) H(23) 3.534 ? . 4_454
O(5) H(24) 3.242 ? . 4_454
O(7) H(5) 3.493 ? . 4_454
O(7) H(23) 2.715 ? . 4_454
O(7) H(24) 2.998 ? . 4_454
O(9) H(5) 2.957 ? . 2_656
N(1) H(24) 2.786 ? . 4_454
N(2) H(5) 2.795 ? . 4_554
N(2) H(6) 3.226 ? . 4_554
N(2) H(24) 3.461 ? . 4_454
C(1) H(16) 2.805 ? . 2_546
C(2) H(15) 3.490 ? . 2_546
C(2) H(16) 2.951 ? . 2_546
C(2) H(19) 3.592 ? . .
C(3) H(26) 3.587 ? . .
C(4) H(10) 3.463 ? . .
C(4) H(26) 2.948 ? . .
C(5) H(26) 2.947 ? . .
C(6) H(16) 3.500 ? . 2_546
C(6) H(20) 3.588 ? . .
C(6) H(26) 3.557 ? . .
C(8) H(16) 3.559 ? . 2_546
C(9) H(24) 3.484 ? . .
C(10) H(24) 3.585 ? . .
C(12) H(9) 3.428 ? . 4_555
C(13) H(9) 3.479 ? . 4_555
C(13) H(11) 3.555 ? . .
C(14) H(11) 3.111 ? . .
C(14) H(23) 3.560 ? . .
C(14) H(27) 3.352 ? . .
C(15) H(26) 3.588 ? . .
C(15) H(27) 3.302 ? . .
C(16) H(9) 3.372 ? . 4_555
C(16) H(22) 3.497 ? . 1_455
C(17) H(23) 3.109 ? . 4_454
C(17) H(29) 3.112 ? . 1_455
C(18) H(23) 3.311 ? . 4_454
C(18) H(29) 3.532 ? . 1_455
C(19) H(3) 3.133 ? . .
C(19) H(21) 3.525 ? . 1_455
C(19) H(29) 3.542 ? . 1_455
C(20) H(7) 3.525 ? . .
C(20) H(21) 3.372 ? . 1_455
C(20) H(22) 3.237 ? . 1_455
C(20) H(29) 3.164 ? . 1_455
C(21) H(29) 2.769 ? . 1_455
C(21) H(30) 3.011 ? . 1_455
C(22) H(29) 2.737 ? . 1_455
C(23) H(29) 3.350 ? . 1_455
C(24) H(23) 3.580 ? . 4_454
C(24) H(24) 3.017 ? . 4_454
C(27) H(28) 3.437 ? . .
C(28) H(28) 3.387 ? . .
C(30) H(17) 3.446 ? . 2_656
C(32) H(15) 3.579 ? . 3_667
C(32) H(17) 3.536 ? . 4_455
C(33) H(3) 3.510 ? . 1_655
C(33) H(4) 3.570 ? . 1_655
C(33) H(32) 3.005 ? . 2_646
C(34) H(3) 3.331 ? . 1_655
C(34) H(31) 3.543 ? . 2_646
C(34) H(32) 3.121 ? . 2_646
C(35) H(1) 3.510 ? . .
C(35) H(3) 3.573 ? . 1_655
C(36) H(10) 3.108 ? . 1_655
C(36) H(26) 3.451 ? . .
C(37) H(10) 3.138 ? . 1_655
C(37) H(26) 3.536 ? . .
C(37) H(27) 3.495 ? . .
C(38) H(4) 3.555 ? . 1_655
C(39) H(4) 3.572 ? . 1_655
C(40) H(4) 3.597 ? . 1_655
C(40) H(32) 3.597 ? . 2_646
C(41) H(5) 3.538 ? . 1_655
C(43) H(11) 3.284 ? . 1_655
C(43) H(27) 3.292 ? . .
C(44) H(11) 3.329 ? . 1_655
C(44) H(27) 2.915 ? . .
C(44) H(28) 3.460 ? . .
C(45) H(27) 3.326 ? . .
C(46) H(25) 3.411 ? . 4_555
C(47) H(8) 3.554 ? . .
C(48) H(14) 3.433 ? . .
C(48) H(25) 3.557 ? . 4_555
C(49) H(6) 3.169 ? . 4_554
C(49) H(13) 3.176 ? . .
C(50) H(19) 3.427 ? . .
C(51) H(8) 3.426 ? . .
C(51) H(19) 2.960 ? . .
C(51) H(20) 3.260 ? . .
C(52) H(7) 3.215 ? . .
C(52) H(8) 3.344 ? . .
C(52) H(13) 3.373 ? . .
C(52) H(19) 3.566 ? . .
C(52) H(20) 3.142 ? . .
C(52) H(22) 3.522 ? . .
C(53) H(13) 2.703 ? . .
C(53) H(14) 3.317 ? . .
C(53) H(22) 3.462 ? . .
C(54) H(13) 2.587 ? . .
C(55) H(13) 2.969 ? . .
C(56) H(5) 3.359 ? . 4_554
C(56) H(6) 2.923 ? . 4_554
C(57) H(13) 3.523 ? . .
C(59) H(12) 3.500 ? . 1_655
C(60) H(12) 3.249 ? . 1_655
C(62) H(1) 3.462 ? . 2_656
H(1) F(1) 3.342 ? . 2_646
H(1) F(3) 2.569 ? . 4_454
H(1) C(35) 3.510 ? . .
H(1) C(62) 3.462 ? . 2_646
H(1) H(15) 3.327 ? . 2_546
H(1) H(16) 3.058 ? . 2_546
H(1) H(18) 3.540 ? . .
H(1) H(31) 2.989 ? . 2_646
H(2) F(3) 2.738 ? . 4_454
H(2) F(4) 3.313 ? . 4_454
H(2) F(5) 2.900 ? . 4_454
H(2) F(10) 3.518 ? . 4_454
H(2) F(12) 2.994 ? . 4_454
H(3) F(12) 3.244 ? . 4_454
H(3) C(19) 3.133 ? . .
H(3) C(33) 3.510 ? . 1_455
H(3) C(34) 3.331 ? . 1_455
H(3) C(35) 3.573 ? . 1_455
H(3) H(10) 2.655 ? . .
H(3) H(17) 3.555 ? . 1_455
H(3) H(26) 3.106 ? . .
H(4) C(33) 3.570 ? . 1_455
H(4) C(38) 3.555 ? . 1_455
H(4) C(39) 3.572 ? . 1_455
H(4) C(40) 3.597 ? . 1_455
H(4) H(10) 3.316 ? . .
H(4) H(11) 3.180 ? . .
H(4) H(21) 3.173 ? . 1_455
H(4) H(26) 3.043 ? . .
H(5) O(4) 3.097 ? . 1_455
H(5) O(7) 3.493 ? . 4_555
H(5) O(9) 2.957 ? . 2_646
H(5) N(2) 2.795 ? . 4_455
H(5) C(41) 3.538 ? . 1_455
H(5) C(56) 3.359 ? . 4_455
H(6) O(5) 2.533 ? . 4_455
H(6) N(2) 3.226 ? . 4_455
H(6) C(49) 3.169 ? . 4_455
H(6) C(56) 2.923 ? . 4_455
H(6) H(9) 3.260 ? . 4_555
H(7) F(11) 2.776 ? . .
H(7) C(20) 3.525 ? . .
H(7) C(52) 3.215 ? . .
H(7) H(11) 2.869 ? . .
H(7) H(12) 3.180 ? . .
H(7) H(26) 3.585 ? . .
H(7) H(27) 2.792 ? . .
H(8) C(47) 3.554 ? . .
H(8) C(51) 3.426 ? . .
H(8) C(52) 3.344 ? . .
H(8) H(20) 2.927 ? . .
H(8) H(26) 2.862 ? . .
H(8) H(27) 2.679 ? . .
H(9) F(8) 2.682 ? . 4_454
H(9) F(9) 3.460 ? . 4_454
H(9) C(12) 3.428 ? . 4_454
H(9) C(13) 3.479 ? . 4_454
H(9) C(16) 3.372 ? . 4_454
H(9) H(6) 3.260 ? . 4_454
H(9) H(23) 3.156 ? . 4_454
H(10) C(4) 3.463 ? . .
H(10) C(36) 3.108 ? . 1_455
H(10) C(37) 3.138 ? . 1_455
H(10) H(3) 2.655 ? . .
H(10) H(4) 3.316 ? . .
H(10) H(19) 3.217 ? . 1_455
H(10) H(20) 3.331 ? . 1_455
H(10) H(21) 3.015 ? . 1_455
H(11) F(7) 3.026 ? . .
H(11) C(13) 3.555 ? . .
H(11) C(14) 3.111 ? . .
H(11) C(43) 3.284 ? . 1_455
H(11) C(44) 3.329 ? . 1_455
H(11) H(4) 3.180 ? . .
H(11) H(7) 2.869 ? . .
H(11) H(21) 2.694 ? . 1_455
H(11) H(22) 2.751 ? . 1_455
H(12) F(7) 3.026 ? . .
H(12) C(59) 3.500 ? . 1_455
H(12) C(60) 3.249 ? . 1_455
H(12) H(7) 3.180 ? . .
H(12) H(29) 3.130 ? . 1_455
H(12) H(30) 2.617 ? . 1_455
H(13) C(49) 3.176 ? . .
H(13) C(52) 3.373 ? . .
H(13) C(53) 2.703 ? . .
H(13) C(54) 2.587 ? . .
H(13) C(55) 2.969 ? . .
H(13) C(57) 3.523 ? . .
H(13) H(28) 2.921 ? . .
H(14) F(10) 3.261 ? . .
H(14) F(11) 2.372 ? . .
H(14) C(48) 3.433 ? . .
H(14) C(53) 3.317 ? . .
H(14) H(28) 2.861 ? . .
H(15) F(1) 2.910 ? . 1_455
H(15) F(4) 2.863 ? . 3_667
H(15) F(6) 3.063 ? . 3_667
H(15) C(2) 3.490 ? . 2_556
H(15) C(32) 3.579 ? . 3_667
H(15) H(1) 3.327 ? . 2_556
H(15) H(17) 3.027 ? . 2_656
H(16) O(1) 2.893 ? . 2_556
H(16) O(3) 3.224 ? . 2_656
H(16) C(1) 2.805 ? . 2_556
H(16) C(2) 2.951 ? . 2_556
H(16) C(6) 3.500 ? . 2_556
H(16) C(8) 3.559 ? . 2_556
H(16) H(1) 3.058 ? . 2_556
H(17) F(5) 3.425 ? . 4_554
H(17) F(6) 2.535 ? . 4_554
H(17) C(30) 3.446 ? . 2_646
H(17) C(32) 3.536 ? . 4_554
H(17) H(3) 3.555 ? . 1_655
H(17) H(15) 3.027 ? . 2_646
H(17) H(31) 3.223 ? . 2_646
H(17) H(32) 2.987 ? . 2_646
H(18) F(2) 2.771 ? . 4_454
H(18) F(3) 3.521 ? . 4_454
H(18) F(5) 3.333 ? . 4_554
H(18) F(6) 3.097 ? . 4_554
H(18) F(8) 3.133 ? . 4_554
H(18) H(1) 3.540 ? . .
H(19) F(9) 3.545 ? . 4_554
H(19) C(2) 3.592 ? . .
H(19) C(50) 3.427 ? . .
H(19) C(51) 2.960 ? . .
H(19) C(52) 3.566 ? . .
H(19) H(10) 3.217 ? . 1_655
H(19) H(25) 3.556 ? . .
H(19) H(26) 2.800 ? . .
H(20) C(6) 3.588 ? . .
H(20) C(51) 3.260 ? . .
H(20) C(52) 3.142 ? . .
H(20) H(8) 2.927 ? . .
H(20) H(10) 3.331 ? . 1_655
H(20) H(26) 2.979 ? . .
H(20) H(27) 2.640 ? . .
H(21) C(19) 3.525 ? . 1_655
H(21) C(20) 3.372 ? . 1_655
H(21) H(4) 3.173 ? . 1_655
H(21) H(10) 3.015 ? . 1_655
H(21) H(11) 2.694 ? . 1_655
H(21) H(27) 3.535 ? . .
H(22) F(7) 2.852 ? . 1_655
H(22) F(9) 3.364 ? . 1_655
H(22) C(16) 3.497 ? . 1_655
H(22) C(20) 3.237 ? . 1_655
H(22) C(52) 3.522 ? . .
H(22) C(53) 3.462 ? . .
H(22) H(11) 2.751 ? . 1_655
H(22) H(27) 2.962 ? . .
H(22) H(28) 2.872 ? . .
H(22) H(29) 3.577 ? . .
H(22) H(30) 3.282 ? . .
H(23) O(5) 3.534 ? . 4_555
H(23) O(7) 2.715 ? . 4_555
H(23) C(14) 3.560 ? . .
H(23) C(17) 3.109 ? . 4_555
H(23) C(18) 3.311 ? . 4_555
H(23) C(24) 3.580 ? . 4_555
H(23) H(9) 3.156 ? . 4_555
H(23) H(25) 3.099 ? . 4_555
H(24) O(2) 3.227 ? . .
H(24) O(5) 3.242 ? . 4_555
H(24) O(7) 2.998 ? . 4_555
H(24) N(1) 2.786 ? . 4_555
H(24) N(2) 3.461 ? . 4_555
H(24) C(9) 3.484 ? . .
H(24) C(10) 3.585 ? . .
H(24) C(24) 3.017 ? . 4_555
H(25) F(9) 3.157 ? . 4_554
H(25) F(12) 2.743 ? . 4_454
H(25) C(46) 3.411 ? . 4_454
H(25) C(48) 3.557 ? . 4_454
H(25) H(19) 3.556 ? . .
H(25) H(23) 3.099 ? . 4_454
H(26) C(3) 3.587 ? . .
H(26) C(4) 2.948 ? . .
H(26) C(5) 2.947 ? . .
H(26) C(6) 3.557 ? . .
H(26) C(15) 3.588 ? . .
H(26) C(36) 3.451 ? . .
H(26) C(37) 3.536 ? . .
H(26) H(3) 3.106 ? . .
H(26) H(4) 3.043 ? . .
H(26) H(7) 3.585 ? . .
H(26) H(8) 2.862 ? . .
H(26) H(19) 2.800 ? . .
H(26) H(20) 2.979 ? . .
H(27) F(11) 3.375 ? . .
H(27) C(14) 3.352 ? . .
H(27) C(15) 3.302 ? . .
H(27) C(37) 3.495 ? . .
H(27) C(43) 3.292 ? . .
H(27) C(44) 2.915 ? . .
H(27) C(45) 3.326 ? . .
H(27) H(7) 2.792 ? . .
H(27) H(8) 2.679 ? . .
H(27) H(20) 2.640 ? . .
H(27) H(21) 3.535 ? . .
H(27) H(22) 2.962 ? . .
H(28) F(10) 3.343 ? . .
H(28) F(11) 3.284 ? . .
H(28) C(27) 3.437 ? . .
H(28) C(28) 3.387 ? . .
H(28) C(44) 3.460 ? . .
H(28) H(13) 2.921 ? . .
H(28) H(14) 2.861 ? . .
H(28) H(22) 2.872 ? . .
H(29) C(17) 3.112 ? . 1_655
H(29) C(18) 3.532 ? . 1_655
H(29) C(19) 3.542 ? . 1_655
H(29) C(20) 3.164 ? . 1_655
H(29) C(21) 2.769 ? . 1_655
H(29) C(22) 2.737 ? . 1_655
H(29) C(23) 3.350 ? . 1_655
H(29) H(12) 3.130 ? . 1_655
H(29) H(22) 3.577 ? . .
H(30) F(7) 2.623 ? . 1_655
H(30) F(10) 3.062 ? . .
H(30) C(21) 3.011 ? . 1_655
H(30) H(12) 2.617 ? . 1_655
H(30) H(22) 3.282 ? . .
H(31) F(1) 3.038 ? . 3_767
H(31) F(4) 2.863 ? . .
H(31) C(34) 3.543 ? . 2_656
H(31) H(1) 2.989 ? . 2_656
H(31) H(17) 3.223 ? . 2_656
H(32) O(1) 3.220 ? . 2_656
H(32) O(3) 2.782 ? . 2_656
H(32) C(33) 3.005 ? . 2_656
H(32) C(34) 3.121 ? . 2_656
H(32) C(40) 3.597 ? . 2_656
H(32) H(17) 2.987 ? . 2_656

loop_
_geom_torsion_atom_site_label_1
_geom_torsion_atom_site_label_2
_geom_torsion_atom_site_label_3
_geom_torsion_atom_site_label_4
_geom_torsion
_geom_torsion_publ_flag
_geom_torsion_site_symmetry_1
_geom_torsion_site_symmetry_2
_geom_torsion_site_symmetry_3
_geom_torsion_site_symmetry_4
C(1) O(1) C(8) N(3) -179.3(6) ? . . . .
C(1) O(1) C(8) C(7) -2.6(7) ? . . . .
C(8) O(1) C(1) C(2) -176.4(7) ? . . . .
C(8) O(1) C(1) C(6) 1.5(7) ? . . . .
C(33) O(3) C(40) N(4) -179.3(6) ? . . . .
C(33) O(3) C(40) C(39) -1.5(7) ? . . . .
C(40) O(3) C(33) C(34) -179.2(6) ? . . . .
C(40) O(3) C(33) C(38) 1.1(7) ? . . . .
C(49) O(5) C(56) N(2) 179.4(6) ? . . . .
C(49) O(5) C(56) C(55) -0.8(7) ? . . . .
C(56) O(5) C(49) C(50) 174.5(7) ? . . . .
C(56) O(5) C(49) C(54) 2.1(7) ? . . . .
C(17) O(7) C(24) N(1) -176.8(6) ? . . . .
C(17) O(7) C(24) C(23) 1.3(8) ? . . . .
C(24) O(7) C(17) C(18) 177.4(7) ? . . . .
C(24) O(7) C(17) C(22) -2.0(8) ? . . . .
O(1) C(1) C(2) C(3) 178.4(6) ? . . . .
O(1) C(1) C(6) C(5) -177.3(5) ? . . . .
O(1) C(1) C(6) C(7) 0.1(5) ? . . . .
C(2) C(1) C(6) C(5) 0.6(10) ? . . . .
C(2) C(1) C(6) C(7) 178.0(6) ? . . . .
C(6) C(1) C(2) C(3) 0.7(11) ? . . . .
C(1) C(2) C(3) C(4) -1.1(11) ? . . . .
C(2) C(3) C(4) C(5) 0.1(10) ? . . . .
C(3) C(4) C(5) C(6) 1.3(11) ? . . . .
C(4) C(5) C(6) C(1) -1.6(10) ? . . . .
C(4) C(5) C(6) C(7) -177.9(7) ? . . . .
C(1) C(6) C(7) C(8) -1.7(7) ? . . . .
C(1) C(6) C(7) C(9) 177.0(7) ? . . . .
C(5) C(6) C(7) C(8) 175.0(8) ? . . . .
C(5) C(6) C(7) C(9) -6.4(14) ? . . . .
C(6) C(7) C(8) O(1) 2.7(8) ? . . . .
C(6) C(7) C(8) N(3) 178.5(8) ? . . . .
C(6) C(7) C(9) O(2) 165.9(7) ? . . . .
C(6) C(7) C(9) C(10) -16.1(12) ? . . . .
C(8) C(7) C(9) O(2) -15.7(10) ? . . . .
C(8) C(7) C(9) C(10) 162.4(6) ? . . . .
C(9) C(7) C(8) O(1) -176.1(6) ? . . . .
C(9) C(7) C(8) N(3) -0.4(9) ? . . . .
O(2) C(9) C(10) C(11) -38.5(9) ? . . . .
O(2) C(9) C(10) C(15) 137.0(6) ? . . . .
C(7) C(9) C(10) C(11) 143.4(7) ? . . . .
C(7) C(9) C(10) C(15) -41.1(9) ? . . . .
C(9) C(10) C(11) C(12) 173.4(6) ? . . . .
C(9) C(10) C(15) C(14) -173.3(6) ? . . . .
C(11) C(10) C(15) C(14) 2.2(10) ? . . . .
C(15) C(10) C(11) C(12) -2.2(10) ? . . . .
C(10) C(11) C(12) C(13) 1.1(10) ? . . . .
C(11) C(12) C(13) C(14) -0.1(9) ? . . . .
C(11) C(12) C(13) C(16) -178.8(6) ? . . . .
C(12) C(13) C(14) C(15) 0.1(8) ? . . . .
C(12) C(13) C(16) F(7) -135.2(7) ? . . . .
C(12) C(13) C(16) F(8) 100.8(8) ? . . . .
C(12) C(13) C(16) F(9) -15.8(10) ? . . . .
C(14) C(13) C(16) F(7) 46.1(9) ? . . . .
C(14) C(13) C(16) F(8) -78.0(8) ? . . . .
C(14) C(13) C(16) F(9) 165.4(6) ? . . . .
C(16) C(13) C(14) C(15) 178.8(6) ? . . . .
C(13) C(14) C(15) C(10) -1.2(10) ? . . . .
O(7) C(17) C(18) C(19) -179.1(7) ? . . . .
O(7) C(17) C(22) C(21) 179.3(6) ? . . . .
O(7) C(17) C(22) C(23) 2.0(7) ? . . . .
C(18) C(17) C(22) C(21) -0.1(9) ? . . . .
C(18) C(17) C(22) C(23) -177.4(7) ? . . . .
C(22) C(17) C(18) C(19) 0.3(9) ? . . . .
C(17) C(18) C(19) C(20) 0.5(10) ? . . . .
C(18) C(19) C(20) C(21) -1.4(12) ? . . . .
C(19) C(20) C(21) C(22) 1.6(12) ? . . . .
C(20) C(21) C(22) C(17) -0.8(10) ? . . . .
C(20) C(21) C(22) C(23) 175.4(8) ? . . . .
C(17) C(22) C(23) C(24) -1.2(7) ? . . . .
C(17) C(22) C(23) C(25) 175.2(8) ? . . . .
C(21) C(22) C(23) C(24) -177.6(8) ? . . . .
C(21) C(22) C(23) C(25) -1.2(15) ? . . . .
C(22) C(23) C(24) O(7) -0.1(6) ? . . . .
C(22) C(23) C(24) N(1) 177.6(7) ? . . . .
C(22) C(23) C(25) O(8) -175.1(7) ? . . . .
C(22) C(23) C(25) C(26) 2.5(12) ? . . . .
C(24) C(23) C(25) O(8) 0.9(10) ? . . . .
C(24) C(23) C(25) C(26) 178.5(6) ? . . . .
C(25) C(23) C(24) O(7) -177.2(6) ? . . . .
C(25) C(23) C(24) N(1) 0.5(9) ? . . . .
O(8) C(25) C(26) C(27) -140.4(6) ? . . . .
O(8) C(25) C(26) C(31) 33.1(9) ? . . . .
C(23) C(25) C(26) C(27) 41.8(9) ? . . . .
C(23) C(25) C(26) C(31) -144.6(7) ? . . . .
C(25) C(26) C(27) C(28) 178.2(6) ? . . . .
C(25) C(26) C(31) C(30) -179.7(6) ? . . . .
C(27) C(26) C(31) C(30) -5.9(11) ? . . . .
C(31) C(26) C(27) C(28) 4.6(10) ? . . . .
C(26) C(27) C(28) C(29) -2.5(11) ? . . . .
C(27) C(28) C(29) C(30) 1.7(12) ? . . . .
C(27) C(28) C(29) C(32) 175.9(8) ? . . . .
C(28) C(29) C(30) C(31) -3.1(12) ? . . . .
C(28) C(29) C(32) F(4) 106.4(11) ? . . . .
C(28) C(29) C(32) F(5) -18.7(16) ? . . . .
C(28) C(29) C(32) F(6) -136.6(9) ? . . . .
C(30) C(29) C(32) F(4) -79.5(12) ? . . . .
C(30) C(29) C(32) F(5) 155.4(11) ? . . . .
C(30) C(29) C(32) F(6) 37.5(13) ? . . . .
C(32) C(29) C(30) C(31) -177.2(8) ? . . . .
C(29) C(30) C(31) C(26) 5.2(12) ? . . . .
O(3) C(33) C(34) C(35) -180.0(5) ? . . . .
O(3) C(33) C(38) C(37) -179.1(6) ? . . . .
O(3) C(33) C(38) C(39) -0.3(6) ? . . . .
C(34) C(33) C(38) C(37) 1.1(11) ? . . . .
C(34) C(33) C(38) C(39) 180.0(6) ? . . . .
C(38) C(33) C(34) C(35) -0.2(8) ? . . . .
C(33) C(34) C(35) C(36) -0.7(10) ? . . . .
C(34) C(35) C(36) C(37) 0.7(11) ? . . . .
C(35) C(36) C(37) C(38) 0.2(8) ? . . . .
C(36) C(37) C(38) C(33) -1.1(10) ? . . . .
C(36) C(37) C(38) C(39) -179.5(7) ? . . . .
C(33) C(38) C(39) C(40) -0.6(7) ? . . . .
C(33) C(38) C(39) C(41) -179.4(7) ? . . . .
C(37) C(38) C(39) C(40) 177.9(8) ? . . . .
C(37) C(38) C(39) C(41) -0.9(14) ? . . . .
C(38) C(39) C(40) O(3) 1.3(8) ? . . . .
C(38) C(39) C(40) N(4) 178.8(7) ? . . . .
C(38) C(39) C(41) O(4) 161.6(7) ? . . . .
C(38) C(39) C(41) C(42) -21.9(12) ? . . . .
C(40) C(39) C(41) O(4) -17.0(10) ? . . . .
C(40) C(39) C(41) C(42) 159.4(6) ? . . . .
C(41) C(39) C(40) O(3) -179.7(5) ? . . . .
C(41) C(39) C(40) N(4) -2.2(12) ? . . . .
O(4) C(41) C(42) C(43) 139.7(6) ? . . . .
O(4) C(41) C(42) C(47) -33.7(9) ? . . . .
C(39) C(41) C(42) C(43) -36.8(9) ? . . . .
C(39) C(41) C(42) C(47) 149.7(6) ? . . . .
C(41) C(42) C(43) C(44) -171.9(6) ? . . . .
C(41) C(42) C(47) C(46) 174.1(6) ? . . . .
C(43) C(42) C(47) C(46) 0.4(8) ? . . . .
C(47) C(42) C(43) C(44) 1.6(10) ? . . . .
C(42) C(43) C(44) C(45) -2.7(10) ? . . . .
C(43) C(44) C(45) C(46) 1.8(10) ? . . . .
C(43) C(44) C(45) C(48) -178.4(6) ? . . . .
C(44) C(45) C(46) C(47) 0.3(8) ? . . . .
C(44) C(45) C(48) F(10) -20.8(11) ? . . . .
C(44) C(45) C(48) F(11) 93.5(9) ? . . . .
C(44) C(45) C(48) F(12) -149.1(8) ? . . . .
C(46) C(45) C(48) F(10) 159.0(7) ? . . . .
C(46) C(45) C(48) F(11) -86.7(9) ? . . . .
C(46) C(45) C(48) F(12) 30.7(12) ? . . . .
C(48) C(45) C(46) C(47) -179.6(6) ? . . . .
C(45) C(46) C(47) C(42) -1.4(10) ? . . . .
O(5) C(49) C(50) C(51) -175.3(7) ? . . . .
O(5) C(49) C(54) C(53) 175.0(6) ? . . . .
O(5) C(49) C(54) C(55) -2.5(8) ? . . . .
C(50) C(49) C(54) C(53) 2.7(11) ? . . . .
C(50) C(49) C(54) C(55) -174.9(7) ? . . . .
C(54) C(49) C(50) C(51) -3.8(12) ? . . . .
C(49) C(50) C(51) C(52) 1.4(12) ? . . . .
C(50) C(51) C(52) C(53) 2.1(12) ? . . . .
C(51) C(52) C(53) C(54) -3.3(11) ? . . . .
C(52) C(53) C(54) C(49) 0.9(10) ? . . . .
C(52) C(53) C(54) C(55) 177.5(8) ? . . . .
C(49) C(54) C(55) C(56) 1.9(7) ? . . . .
C(49) C(54) C(55) C(57) 174.3(8) ? . . . .
C(53) C(54) C(55) C(56) -175.0(8) ? . . . .
C(53) C(54) C(55) C(57) -2.6(16) ? . . . .
C(54) C(55) C(56) O(5) -0.7(8) ? . . . .
C(54) C(55) C(56) N(2) 179.0(7) ? . . . .
C(54) C(55) C(57) O(6) -172.7(8) ? . . . .
C(54) C(55) C(57) C(58) 8.2(13) ? . . . .
C(56) C(55) C(57) O(6) -1.0(10) ? . . . .
C(56) C(55) C(57) C(58) 179.9(4) ? . . . .
C(57) C(55) C(56) O(5) -174.9(6) ? . . . .
C(57) C(55) C(56) N(2) 4.9(12) ? . . . .
O(6) C(57) C(58) C(59) -136.8(7) ? . . . .
O(6) C(57) C(58) C(63) 38.6(9) ? . . . .
C(55) C(57) C(58) C(59) 42.3(10) ? . . . .
C(55) C(57) C(58) C(63) -142.3(7) ? . . . .
C(57) C(58) C(59) C(60) 176.4(6) ? . . . .
C(57) C(58) C(63) C(62) -178.2(6) ? . . . .
C(59) C(58) C(63) C(62) -2.5(11) ? . . . .
C(63) C(58) C(59) C(60) 1.0(10) ? . . . .
C(58) C(59) C(60) C(61) 2.4(10) ? . . . .
C(59) C(60) C(61) C(62) -4.4(11) ? . . . .
C(59) C(60) C(61) C(64) 178.7(6) ? . . . .
C(60) C(61) C(62) C(63) 2.9(11) ? . . . .
C(60) C(61) C(64) F(1) 131.1(7) ? . . . .
C(60) C(61) C(64) F(2) 10.5(10) ? . . . .
C(60) C(61) C(64) F(3) -110.5(7) ? . . . .
C(62) C(61) C(64) F(1) -45.9(10) ? . . . .
C(62) C(61) C(64) F(2) -166.5(6) ? . . . .
C(62) C(61) C(64) F(3) 72.5(9) ? . . . .
C(64) C(61) C(62) C(63) 179.8(6) ? . . . .
C(61) C(62) C(63) C(58) 0.6(11) ? . . . .
